data_2238927
loop_
_publ_author_name
'Chantrapromma, Suchada'
'Boonnak, Nawong'
'Jindawong, Boonwasana'
'Fun, Hoong-Kun'

_publ_section_title
;
 2-[(<i>E</i>)-2-(4-Hydroxy-3-methoxyphenyl)ethenyl]-1-methylpyridinium
 4-bromobenzenesulfonate monohydrate
;
_journal_coeditor_code SJ5370
_journal_issue 12
_journal_name_full 'Acta Crystallographica Section E'
_journal_page_first o1851
_journal_page_last o1852
_journal_paper_doi 10.1107/S1600536813031917
_journal_volume 69
_journal_year 2013
_chemical_formula_iupac 'C15 H16 N O2 +, C6 H4 Br O3 S -, H2 O'
_chemical_formula_moiety 'C15 H16 N O2 +, C6 H4 Br O3 S -, H2 O'
_chemical_formula_sum 'C21 H22 Br N O6 S'
_chemical_formula_weight 496.37
_chemical_melting_point_gt 490
_chemical_melting_point_lt 491
_chemical_name_systematic
;
2-[(<i>E</i>)-2-(4-Hydroxy-3-methoxyphenyl)ethenyl]-1-methylpyridinium
4-bromobenzenesulfonate monohydrate
;
_space_group_IT_number 2
_symmetry_cell_setting triclinic
_symmetry_space_group_name_Hall '-P 1'
_symmetry_space_group_name_H-M 'P -1'
_atom_sites_solution_hydrogens geom
_atom_sites_solution_primary direct
_atom_sites_solution_secondary difmap
_audit_creation_method SHELXL-97
_cell_angle_alpha 99.898(2)
_cell_angle_beta 111.134(2)
_cell_angle_gamma 107.042(2)
_cell_formula_units_Z 2
_cell_length_a 9.8201(13)
_cell_length_b 10.3315(14)
_cell_length_c 12.4914(17)
_cell_measurement_reflns_used 4186
_cell_measurement_temperature 100
_cell_measurement_theta_max 26.00
_cell_measurement_theta_min 1.84
_cell_volume 1074.0(3)
_computing_cell_refinement 'SAINT (Bruker, 2005)'
_computing_data_collection 'APEX2 (Bruker, 2005)'
_computing_data_reduction 'SAINT (Bruker, 2005)'
_computing_molecular_graphics 'SHELXTL (Sheldrick, 2008)'
_computing_publication_material
;
SHELXTL (Sheldrick, 2008),
PLATON (Spek, 2009),
Mercury (Macrae <i>et al.</i>, 2006) and
publCIF (Westrip, 2010)
;
_computing_structure_refinement 'SHELXTL (Sheldrick, 2008)'
_computing_structure_solution 'SHELXTL (Sheldrick, 2008)'
_diffrn_ambient_temperature 100
_diffrn_measured_fraction_theta_full 0.994
_diffrn_measured_fraction_theta_max 0.994
_diffrn_measurement_device_type 'Bruker APEXII CCD area-detector'
_diffrn_measurement_method '\f and \w scans'
_diffrn_radiation_monochromator graphite
_diffrn_radiation_source 'sealed tube'
_diffrn_radiation_type MoK\a
_diffrn_radiation_wavelength 0.71073
_diffrn_reflns_av_R_equivalents 0.0209
_diffrn_reflns_av_sigmaI/netI 0.0251
_diffrn_reflns_limit_h_max 12
_diffrn_reflns_limit_h_min -12
_diffrn_reflns_limit_k_max 12
_diffrn_reflns_limit_k_min -12
_diffrn_reflns_limit_l_max 15
_diffrn_reflns_limit_l_min -15
_diffrn_reflns_number 11172
_diffrn_reflns_theta_full 26.00
_diffrn_reflns_theta_max 26.00
_diffrn_reflns_theta_min 1.84
_diffrn_standards_number 0
_exptl_absorpt_coefficient_mu 2.049
_exptl_absorpt_correction_T_max 0.7680
_exptl_absorpt_correction_T_min 0.3783
_exptl_absorpt_correction_type multi-scan
_exptl_absorpt_process_details '(SADABS; Bruker, 2005)'
_exptl_crystal_colour Orange
_exptl_crystal_density_diffrn 1.535
_exptl_crystal_density_method 'not measured'
_exptl_crystal_description Block
_exptl_crystal_F_000 508
_exptl_crystal_size_max 0.59
_exptl_crystal_size_mid 0.15
_exptl_crystal_size_min 0.14
_refine_diff_density_max 0.929
_refine_diff_density_min -0.939
_refine_ls_extinction_method none
_refine_ls_goodness_of_fit_ref 1.050
_refine_ls_hydrogen_treatment mixed
_refine_ls_matrix_type full
_refine_ls_number_parameters 281
_refine_ls_number_reflns 4186
_refine_ls_number_restraints 0
_refine_ls_restrained_S_all 1.050
_refine_ls_R_factor_all 0.0550
_refine_ls_R_factor_gt 0.0435
_refine_ls_shift/su_max 0.001
_refine_ls_shift/su_mean 0.001
_refine_ls_structure_factor_coef Fsqd
_refine_ls_weighting_details 'calc w=1/[\s^2^(Fo^2^)+(0.0432P)^2^+0.8763P] where P=(Fo^2^+2Fc^2^)/3'
_refine_ls_weighting_scheme calc
_refine_ls_wR_factor_gt 0.1050
_refine_ls_wR_factor_ref 0.1127
_reflns_number_gt 3356
_reflns_number_total 4186
_reflns_threshold_expression I>2\s(I)
_cod_data_source_file sj5370.cif
_cod_data_source_block I
_cod_original_cell_volume 1074.1(3)
_cod_database_code 2238927

loop_
_symmetry_equiv_pos_as_xyz
'x, y, z'
'-x, -y, -z'

loop_
_atom_site_type_symbol
_atom_site_label
_atom_site_fract_x
_atom_site_fract_y
_atom_site_fract_z
_atom_site_U_iso_or_equiv
_atom_site_adp_type
_atom_site_calc_flag
_atom_site_refinement_flags
_atom_site_occupancy
_atom_site_symmetry_multiplicity
Br Br1 0.41562(5) 0.27735(5) 0.15160(5) 0.0940(2) Uani d . 1 1
S S1 1.07185(8) 0.19371(9) 0.35750(8) 0.0644(2) Uani d . 1 1
O O1 -0.2430(2) 0.1320(2) -0.12616(19) 0.0664(6) Uani d . 1 1
O O2 -0.4997(2) 0.1780(2) -0.22714(18) 0.0617(5) Uani d . 1 1
H H1O2 -0.5807 0.1942 -0.2456 0.092 Uiso calc R 1 1
O O3 1.0331(3) 0.0475(3) 0.3536(3) 0.1036(10) Uani d . 1 1
O O4 1.1634(3) 0.2910(3) 0.4784(2) 0.1020(9) Uani d . 1 1
O O5 1.1441(3) 0.2289(3) 0.2791(3) 0.0922(8) Uani d . 1 1
N N1 0.3889(2) 0.6912(2) 0.43554(19) 0.0449(5) Uani d . 1 1
C C1 0.4991(3) 0.7901(3) 0.5431(2) 0.0542(7) Uani d . 1 1
H H1A 0.5957 0.7823 0.5812 0.065 Uiso calc R 1 1
C C2 0.4719(4) 0.8995(3) 0.5961(3) 0.0566(7) Uani d . 1 1
H H2A 0.5483 0.9660 0.6698 0.068 Uiso calc R 1 1
C C3 0.3287(4) 0.9101(3) 0.5387(3) 0.0586(7) Uani d . 1 1
H H3A 0.3080 0.9848 0.5732 0.070 Uiso calc R 1 1
C C4 0.2177(3) 0.8115(3) 0.4318(3) 0.0555(7) Uani d . 1 1
H H4A 0.1215 0.8199 0.3936 0.067 Uiso calc R 1 1
C C5 0.2451(3) 0.6974(3) 0.3778(2) 0.0455(6) Uani d . 1 1
C C6 0.1282(3) 0.5869(3) 0.2659(2) 0.0478(6) Uani d . 1 1
H H6A 0.1532 0.5114 0.2388 0.057 Uiso calc R 1 1
C C7 -0.0113(3) 0.5867(3) 0.2003(2) 0.0492(6) Uani d . 1 1
H H7A -0.0320 0.6648 0.2281 0.059 Uiso calc R 1 1
C C8 -0.1367(3) 0.4785(3) 0.0895(2) 0.0435(6) Uani d . 1 1
C C9 -0.1236(3) 0.3541(3) 0.0378(2) 0.0443(6) Uani d . 1 1
H H9A -0.0318 0.3384 0.0750 0.053 Uiso calc R 1 1
C C10 -0.2452(3) 0.2549(3) -0.0674(2) 0.0446(6) Uani d . 1 1
C C11 -0.3846(3) 0.2778(3) -0.1224(2) 0.0446(6) Uani d . 1 1
C C12 -0.3978(3) 0.3996(3) -0.0715(2) 0.0484(6) Uani d . 1 1
H H12A -0.4902 0.4148 -0.1079 0.058 Uiso calc R 1 1
C C13 -0.2746(3) 0.4999(3) 0.0333(2) 0.0513(6) Uani d . 1 1
H H13A -0.2843 0.5825 0.0665 0.062 Uiso calc R 1 1
C C14 0.4288(3) 0.5777(3) 0.3817(3) 0.0575(7) Uani d . 1 1
H H14A 0.5370 0.5939 0.4304 0.086 Uiso calc R 1 1
H H14B 0.4148 0.5782 0.3017 0.086 Uiso calc R 1 1
H H14C 0.3607 0.4871 0.3780 0.086 Uiso calc R 1 1
C C15 -0.1033(4) 0.1044(4) -0.0758(3) 0.0733(10) Uani d . 1 1
H H15A -0.1162 0.0160 -0.1260 0.110 Uiso calc R 1 1
H H15B -0.0847 0.0984 0.0038 0.110 Uiso calc R 1 1
H H15C -0.0147 0.1802 -0.0712 0.110 Uiso calc R 1 1
C C16 0.8901(3) 0.2169(3) 0.3001(2) 0.0474(6) Uani d . 1 1
C C17 0.8818(4) 0.3438(3) 0.3475(3) 0.0577(7) Uani d . 1 1
H H17A 0.9713 0.4164 0.4103 0.069 Uiso calc R 1 1
C C18 0.7421(4) 0.3636(3) 0.3025(3) 0.0649(8) Uani d . 1 1
H H18A 0.7365 0.4492 0.3339 0.078 Uiso calc R 1 1
C C19 0.6110(3) 0.2548(3) 0.2102(3) 0.0568(7) Uani d . 1 1
C C20 0.6163(3) 0.1274(3) 0.1621(3) 0.0547(7) Uani d . 1 1
H H20A 0.5259 0.0546 0.1002 0.066 Uiso calc R 1 1
C C21 0.7575(3) 0.1089(3) 0.2070(2) 0.0519(6) Uani d . 1 1
H H21A 0.7633 0.0238 0.1744 0.062 Uiso calc R 1 1
O O1W 0.2172(3) 0.1988(3) 0.6854(3) 0.0753(7) Uani d . 1 1
H H2W1 0.196(5) 0.217(5) 0.622(4) 0.093(16) Uiso d . 1 1
H H1W1 0.148(5) 0.124(4) 0.671(3) 0.079(13) Uiso d . 1 1

loop_
_atom_site_aniso_label
_atom_site_aniso_U_11
_atom_site_aniso_U_22
_atom_site_aniso_U_33
_atom_site_aniso_U_12
_atom_site_aniso_U_13
_atom_site_aniso_U_23
Br1 0.0699(3) 0.1027(3) 0.1419(4) 0.0567(2) 0.0504(3) 0.0641(3)
S1 0.0390(4) 0.0670(5) 0.0786(6) 0.0186(3) 0.0175(4) 0.0237(4)
O1 0.0524(11) 0.0487(11) 0.0694(13) 0.0257(9) 0.0008(10) -0.0031(10)
O2 0.0436(10) 0.0497(11) 0.0594(12) 0.0154(9) -0.0018(9) -0.0002(9)
O3 0.0558(14) 0.0819(17) 0.171(3) 0.0330(13) 0.0319(16) 0.0612(19)
O4 0.0677(16) 0.118(2) 0.0798(18) 0.0354(16) -0.0017(14) 0.0105(16)
O5 0.0644(15) 0.112(2) 0.122(2) 0.0398(15) 0.0553(16) 0.0469(18)
N1 0.0371(11) 0.0485(12) 0.0416(12) 0.0127(9) 0.0123(9) 0.0139(10)
C1 0.0380(14) 0.0643(18) 0.0439(15) 0.0100(13) 0.0079(12) 0.0178(13)
C2 0.0526(16) 0.0527(16) 0.0403(15) 0.0047(13) 0.0113(13) 0.0048(12)
C3 0.0587(18) 0.0557(17) 0.0496(16) 0.0162(14) 0.0207(14) 0.0056(13)
C4 0.0462(15) 0.0586(17) 0.0508(16) 0.0210(13) 0.0139(13) 0.0065(13)
C5 0.0386(13) 0.0493(15) 0.0412(14) 0.0135(11) 0.0133(11) 0.0125(11)
C6 0.0393(13) 0.0471(14) 0.0441(14) 0.0154(11) 0.0103(11) 0.0042(11)
C7 0.0467(14) 0.0477(15) 0.0440(14) 0.0187(12) 0.0133(12) 0.0062(12)
C8 0.0391(13) 0.0471(14) 0.0377(13) 0.0163(11) 0.0118(11) 0.0092(11)
C9 0.0344(12) 0.0466(14) 0.0454(14) 0.0168(11) 0.0097(11) 0.0137(11)
C10 0.0416(13) 0.0389(13) 0.0461(14) 0.0150(11) 0.0130(11) 0.0107(11)
C11 0.0362(12) 0.0407(13) 0.0424(14) 0.0091(10) 0.0075(11) 0.0104(11)
C12 0.0361(13) 0.0537(15) 0.0470(15) 0.0202(12) 0.0092(11) 0.0110(12)
C13 0.0462(15) 0.0524(15) 0.0478(15) 0.0246(12) 0.0124(12) 0.0063(12)
C14 0.0448(15) 0.0613(17) 0.0609(18) 0.0240(13) 0.0149(13) 0.0182(14)
C15 0.0608(19) 0.0602(19) 0.084(2) 0.0365(16) 0.0133(17) 0.0043(17)
C16 0.0414(13) 0.0529(15) 0.0481(15) 0.0163(12) 0.0204(12) 0.0178(12)
C17 0.0547(17) 0.0511(16) 0.0597(18) 0.0130(13) 0.0259(15) 0.0107(14)
C18 0.070(2) 0.0483(16) 0.089(2) 0.0268(15) 0.0453(19) 0.0212(16)
C19 0.0525(16) 0.0658(19) 0.0734(19) 0.0317(15) 0.0359(15) 0.0370(16)
C20 0.0464(15) 0.0619(17) 0.0501(16) 0.0190(13) 0.0174(13) 0.0159(13)
C21 0.0498(15) 0.0536(16) 0.0513(16) 0.0227(13) 0.0217(13) 0.0098(13)
O1W 0.0510(14) 0.0705(17) 0.0782(19) 0.0190(13) 0.0064(12) 0.0174(14)

loop_
_atom_type_symbol
_atom_type_description
_atom_type_scat_dispersion_real
_atom_type_scat_dispersion_imag
_atom_type_scat_source
C C 0.0033 0.0016 'International Tables Vol C Tables 4.2.6.8 and 6.1.1.4'
H H 0.0000 0.0000 'International Tables Vol C Tables 4.2.6.8 and 6.1.1.4'
N N 0.0061 0.0033 'International Tables Vol C Tables 4.2.6.8 and 6.1.1.4'
O O 0.0106 0.0060 'International Tables Vol C Tables 4.2.6.8 and 6.1.1.4'
S S 0.1246 0.1234 'International Tables Vol C Tables 4.2.6.8 and 6.1.1.4'
Br Br -0.2901 2.4595 'International Tables Vol C Tables 4.2.6.8 and 6.1.1.4'

loop_
_geom_angle_atom_site_label_1
_geom_angle_atom_site_label_2
_geom_angle_atom_site_label_3
_geom_angle
O3 S1 O5 112.54(19)
O3 S1 O4 112.9(2)
O5 S1 O4 112.02(19)
O3 S1 C16 106.57(14)
O5 S1 C16 105.90(14)
O4 S1 C16 106.35(15)
C10 O1 C15 117.7(2)
C11 O2 H1O2 109.5
C1 N1 C5 121.0(2)
C1 N1 C14 118.6(2)
C5 N1 C14 120.4(2)
C2 C1 N1 121.7(3)
C2 C1 H1A 119.1
N1 C1 H1A 119.1
C1 C2 C3 118.6(3)
C1 C2 H2A 120.7
C3 C2 H2A 120.7
C4 C3 C2 120.1(3)
C4 C3 H3A 120.0
C2 C3 H3A 120.0
C3 C4 C5 121.3(3)
C3 C4 H4A 119.4
C5 C4 H4A 119.4
N1 C5 C4 117.3(2)
N1 C5 C6 119.4(2)
C4 C5 C6 123.3(2)
C7 C6 C5 124.1(3)
C7 C6 H6A 118.0
C5 C6 H6A 118.0
C6 C7 C8 127.6(3)
C6 C7 H7A 116.2
C8 C7 H7A 116.2
C13 C8 C9 118.9(2)
C13 C8 C7 118.4(2)
C9 C8 C7 122.7(2)
C10 C9 C8 120.7(2)
C10 C9 H9A 119.7
C8 C9 H9A 119.7
O1 C10 C9 125.3(2)
O1 C10 C11 115.1(2)
C9 C10 C11 119.6(2)
O2 C11 C12 122.9(2)
O2 C11 C10 117.3(2)
C12 C11 C10 119.8(2)
C11 C12 C13 120.4(2)
C11 C12 H12A 119.8
C13 C12 H12A 119.8
C12 C13 C8 120.6(2)
C12 C13 H13A 119.7
C8 C13 H13A 119.7
N1 C14 H14A 109.5
N1 C14 H14B 109.5
H14A C14 H14B 109.5
N1 C14 H14C 109.5
H14A C14 H14C 109.5
H14B C14 H14C 109.5
O1 C15 H15A 109.5
O1 C15 H15B 109.5
H15A C15 H15B 109.5
O1 C15 H15C 109.5
H15A C15 H15C 109.5
H15B C15 H15C 109.5
C21 C16 C17 120.0(3)
C21 C16 S1 120.0(2)
C17 C16 S1 120.0(2)
C18 C17 C16 120.4(3)
C18 C17 H17A 119.8
C16 C17 H17A 119.8
C17 C18 C19 118.9(3)
C17 C18 H18A 120.6
C19 C18 H18A 120.6
C18 C19 C20 121.7(3)
C18 C19 Br1 119.4(2)
C20 C19 Br1 118.8(2)
C19 C20 C21 119.1(3)
C19 C20 H20A 120.5
C21 C20 H20A 120.5
C16 C21 C20 119.9(3)
C16 C21 H21A 120.0
C20 C21 H21A 120.0
H2W1 O1W H1W1 105(4)

loop_
_geom_bond_atom_site_label_1
_geom_bond_atom_site_label_2
_geom_bond_distance
Br1 C19 1.892(3)
S1 O3 1.433(3)
S1 O5 1.438(3)
S1 O4 1.438(3)
S1 C16 1.773(3)
O1 C10 1.363(3)
O1 C15 1.425(3)
O2 C11 1.356(3)
O2 H1O2 0.8200
N1 C1 1.360(3)
N1 C5 1.361(3)
N1 C14 1.473(4)
C1 C2 1.355(4)
C1 H1A 0.9300
C2 C3 1.376(4)
C2 H2A 0.9300
C3 C4 1.357(4)
C3 H3A 0.9300
C4 C5 1.400(4)
C4 H4A 0.9300
C5 C6 1.449(4)
C6 C7 1.318(4)
C6 H6A 0.9300
C7 C8 1.454(4)
C7 H7A 0.9300
C8 C13 1.385(4)
C8 C9 1.398(4)
C9 C10 1.375(4)
C9 H9A 0.9300
C10 C11 1.404(4)
C11 C12 1.373(4)
C12 C13 1.382(4)
C12 H12A 0.9300
C13 H13A 0.9300
C14 H14A 0.9600
C14 H14B 0.9600
C14 H14C 0.9600
C15 H15A 0.9600
C15 H15B 0.9600
C15 H15C 0.9600
C16 C21 1.380(4)
C16 C17 1.381(4)
C17 C18 1.373(4)
C17 H17A 0.9300
C18 C19 1.374(5)
C18 H18A 0.9300
C19 C20 1.374(4)
C20 C21 1.380(4)
C20 H20A 0.9300
C21 H21A 0.9300
O1W H2W1 0.81(4)
O1W H1W1 0.80(4)

loop_
_geom_hbond_atom_site_label_D
_geom_hbond_atom_site_label_H
_geom_hbond_atom_site_label_A
_geom_hbond_site_symmetry_A
_geom_hbond_distance_DH
_geom_hbond_distance_HA
_geom_hbond_distance_DA
_geom_hbond_angle_DHA
_geom_hbond_publ_flag
O2 H1O2 O1W 1_454 0.82 1.88 2.685(4) 169 y
O1W H2W1 O4 1_455 0.81(5) 2.03(5) 2.834(4) 172(5) y
O1W H1W1 O3 2_656 0.81(4) 1.99(5) 2.793(5) 173(5) y
C1 H1A O5 2_766 0.93 2.57 3.491(4) 170 y
C2 H2A O1 1_666 0.93 2.51 3.440(4) 176 y
C2 H2A O2 1_666 0.93 2.60 3.183(4) 121 y
C3 H3A O2 1_666 0.93 2.54 3.160(4) 124 y
C14 H14A O4 2_766 0.96 2.54 3.448(5) 158 y

loop_
_geom_torsion_atom_site_label_1
_geom_torsion_atom_site_label_2
_geom_torsion_atom_site_label_3
_geom_torsion_atom_site_label_4
_geom_torsion
C5 N1 C1 C2 -1.1(4)
C14 N1 C1 C2 178.2(3)
N1 C1 C2 C3 -0.2(4)
C1 C2 C3 C4 0.6(5)
C2 C3 C4 C5 0.2(5)
C1 N1 C5 C4 1.9(4)
C14 N1 C5 C4 -177.4(3)
C1 N1 C5 C6 -177.4(2)
C14 N1 C5 C6 3.3(4)
C3 C4 C5 N1 -1.5(4)
C3 C4 C5 C6 177.8(3)
N1 C5 C6 C7 -176.7(3)
C4 C5 C6 C7 4.1(4)
C5 C6 C7 C8 -178.0(3)
C6 C7 C8 C13 -179.1(3)
C6 C7 C8 C9 1.0(5)
C13 C8 C9 C10 0.4(4)
C7 C8 C9 C10 -179.8(2)
C15 O1 C10 C9 -0.8(4)
C15 O1 C10 C11 178.8(3)
C8 C9 C10 O1 178.6(3)
C8 C9 C10 C11 -1.0(4)
O1 C10 C11 O2 -0.8(4)
C9 C10 C11 O2 178.8(2)
O1 C10 C11 C12 -178.8(2)
C9 C10 C11 C12 0.8(4)
O2 C11 C12 C13 -177.9(3)
C10 C11 C12 C13 0.1(4)
C11 C12 C13 C8 -0.7(4)
C9 C8 C13 C12 0.5(4)
C7 C8 C13 C12 -179.4(3)
O3 S1 C16 C21 -36.2(3)
O5 S1 C16 C21 83.9(3)
O4 S1 C16 C21 -156.8(2)
O3 S1 C16 C17 144.8(3)
O5 S1 C16 C17 -95.2(3)
O4 S1 C16 C17 24.2(3)
C21 C16 C17 C18 0.0(4)
S1 C16 C17 C18 179.0(2)
C16 C17 C18 C19 0.4(5)
C17 C18 C19 C20 -0.1(5)
C17 C18 C19 Br1 177.5(2)
C18 C19 C20 C21 -0.6(5)
Br1 C19 C20 C21 -178.2(2)
C17 C16 C21 C20 -0.7(4)
S1 C16 C21 C20 -179.7(2)
C19 C20 C21 C16 1.0(4)
